data_1528856
loop_
_publ_author_name
'Schlemper, E.O.'
'Hamilton, W.C.'

_publ_section_title
;
 On the structure of trigonal ammonium fluorosilicate
;
_journal_name_full 'Journal of Chemical Physics'
_journal_page_first 408
_journal_page_last 410
_journal_volume 45
_journal_year 1966
_chemical_formula_sum 'F6 H8 N2 Si'
_chemical_name_systematic '(N H4)2 (Si F6)'
_space_group_IT_number 164
_symmetry_space_group_name_Hall '-P 3 2"'
_symmetry_space_group_name_H-M 'P -3 m 1'
_cell_angle_alpha 90
_cell_angle_beta 90
_cell_angle_gamma 120
_cell_formula_units_Z 1
_cell_length_a 5.784
_cell_length_b 5.784
_cell_length_c 4.796
_cell_volume 138.953
_citation_journal_id_ASTM JCPSA6
_cod_data_source_file Schlemper_JCPSA6_1966_1784.cif
_cod_data_source_block H8F6N2Si1
_cod_original_cell_volume 138.9525
_cod_original_formula_sum 'H8 F6 N2 Si1'
_cod_database_code 1528856

loop_
_symmetry_equiv_pos_as_xyz
x,y,z
-y,x-y,z
-x+y,-x,z
y,x,-z
-x,-x+y,-z
x-y,-y,-z
-x,-y,-z
y,-x+y,-z
x-y,x,-z
-y,-x,z
x,x-y,z
-x+y,y,z

loop_
_atom_site_label
_atom_site_type_symbol
_atom_site_fract_x
_atom_site_fract_y
_atom_site_fract_z
_atom_site_occupancy
_atom_site_U_iso_or_equiv
_atom_site_attached_hydrogens
F1 F-1 0.139 -0.139 0.799 1 0.0 0
Si1 Si+4 0 0 0 1 0.0 0
N1 N-3 0.3333 0.6667 0.33 1 0.0 4
